data_4038270
loop_
_publ_author_name
'Ka\'zmierczak, Marcin'
'Koroniak, Henryk'

_publ_contact_author
;
Maciej Kubicki   
Faculty of Chemistry 
Adam Mickiewicz University
Grunwaldzka 6              
60-780 Pozna\'n   
Poland             
;
_publ_section_title
;
 Efficient synthesis of dipeptide analogues of \a-fluorinated
 \b-aminophosphonates.
;
_journal_name_full 'Beilstein journal of organic chemistry'
_journal_page_first 756
_journal_page_last 762
_journal_paper_doi 10.3762/bjoc.16.69
_journal_volume 16
_journal_year 2020
_chemical_absolute_configuration rmad
_chemical_formula_moiety 'C10 H24 F N O3 P, C2 H O4, D2 O'
_chemical_formula_sum 'C12 H25 D2 F N O8 P'
_chemical_formula_weight 365.33
_space_group_crystal_system orthorhombic
_space_group_IT_number 19
_space_group_name_Hall 'P 2ac 2ab'
_space_group_name_H-M_alt 'P 21 21 21'
_atom_sites_solution_hydrogens mixed
_audit_creation_method SHELXL-2014/7
_cell_angle_alpha 90
_cell_angle_beta 90
_cell_angle_gamma 90
_cell_formula_units_Z 4
_cell_length_a 6.34660(18)
_cell_length_b 12.0072(3)
_cell_length_c 24.5409(7)
_cell_measurement_reflns_used 4300
_cell_measurement_temperature 100(1)
_cell_measurement_theta_max 26.6260
_cell_measurement_theta_min 3.3890
_cell_volume 1870.14(9)
_computing_cell_refinement 'CrysAlisPro 1.171.38.46 (Rigaku OD, 2015)'
_computing_data_collection 'CrysAlisPro 1.171.38.46 (Rigaku OD, 2015)'
_computing_data_reduction 'CrysAlisPro 1.171.38.46 (Rigaku OD, 2015)'
_computing_molecular_graphics 'Mercury (MacRae et al., 2009)'
_computing_publication_material 'SHELXL-2013 (Sheldrick, 2015)'
_computing_structure_refinement 'SHELXL-2013 (Sheldrick, 2015)'
_computing_structure_solution 'SHELXT-2013 (Sheldrick, 2015)'
_diffrn_ambient_environment N~2~
_diffrn_ambient_temperature 100(1)
_diffrn_detector 'CCD plate'
_diffrn_detector_area_resol_mean 16.2413
_diffrn_detector_type Eos
_diffrn_measured_fraction_theta_full 0.998
_diffrn_measured_fraction_theta_max 0.944
_diffrn_measurement_device 'four-circle diffractometer'
_diffrn_measurement_device_type 'Xcalibur, Eos'
_diffrn_radiation_monochromator graphite
_diffrn_radiation_probe x-ray
_diffrn_radiation_type 'Mo K\a'
_diffrn_radiation_wavelength 0.71073
_diffrn_reflns_av_R_equivalents 0.0243
_diffrn_reflns_av_unetI/netI 0.0434
_diffrn_reflns_Laue_measured_fraction_full 0.998
_diffrn_reflns_Laue_measured_fraction_max 0.944
_diffrn_reflns_limit_h_max 8
_diffrn_reflns_limit_h_min -8
_diffrn_reflns_limit_k_max 15
_diffrn_reflns_limit_k_min -11
_diffrn_reflns_limit_l_max 30
_diffrn_reflns_limit_l_min -25
_diffrn_reflns_number 10638
_diffrn_reflns_point_group_measured_fraction_full 0.986
_diffrn_reflns_point_group_measured_fraction_max 0.910
_diffrn_reflns_theta_full 25.000
_diffrn_reflns_theta_max 26.913
_diffrn_reflns_theta_min 3.316
_diffrn_source 'fine-focus sealed X-ray tube'
_diffrn_source_type 'Enhance (Mo) X-ray Source'
_exptl_absorpt_coefficient_mu 0.192
_exptl_absorpt_correction_T_max 1.00000
_exptl_absorpt_correction_T_min 0.92955
_exptl_absorpt_correction_type multi-scan
_exptl_absorpt_process_details
;
CrysAlisPro 1.171.40.53 (Rigaku Oxford Diffraction, 2019)
Empirical absorption correction using spherical harmonics,
 implemented in SCALE3 ABSPACK scaling algorithm.
;
_exptl_crystal_colour colourless
_exptl_crystal_density_diffrn 1.298
_exptl_crystal_description prism
_exptl_crystal_F_000 776
_exptl_crystal_size_max 0.3
_exptl_crystal_size_mid 0.1
_exptl_crystal_size_min 0.1
_refine_diff_density_max 0.246
_refine_diff_density_min -0.294
_refine_diff_density_rms 0.046
_refine_ls_abs_structure_details
;
 Flack x determined using 1163 quotients [(I+)-(I-)]/[(I+)+(I-)]
 (Parsons, Flack and Wagner, Acta Cryst. B69 (2013) 249-259).
;
_refine_ls_abs_structure_Flack 0.04(5)
_refine_ls_extinction_method none
_refine_ls_goodness_of_fit_ref 1.056
_refine_ls_hydrogen_treatment constr
_refine_ls_matrix_type full
_refine_ls_number_parameters 217
_refine_ls_number_reflns 3680
_refine_ls_number_restraints 0
_refine_ls_restrained_S_all 1.056
_refine_ls_R_factor_all 0.0484
_refine_ls_R_factor_gt 0.0406
_refine_ls_shift/su_max 0.001
_refine_ls_shift/su_mean 0.000
_refine_ls_structure_factor_coef Fsqd
_refine_ls_weighting_details 'w=1/[\s^2^(Fo^2^)+(0.0266P)^2^+0.4747P] where P=(Fo^2^+2Fc^2^)/3'
_refine_ls_weighting_scheme calc
_refine_ls_wR_factor_gt 0.0727
_refine_ls_wR_factor_ref 0.0753
_reflns_Friedel_coverage 0.664
_reflns_Friedel_fraction_full 0.969
_reflns_Friedel_fraction_max 0.865
_reflns_number_gt 3313
_reflns_number_total 3680
_reflns_threshold_expression 'I > 2\s(I)'
_cod_data_source_file 1860-5397-16-69-S2.cif
_cod_data_source_block 13c
_cod_depositor_comments 'Adding full bibliography for 4038270.cif.'
_cod_database_code 4038270
_shelx_shelxl_version_number 2014/7
_shelx_space_group_comment
;
The symmetry employed for this shelxl refinement is uniquely defined
by the following loop, which should always be used as a source of
symmetry information in preference to the above space-group names.
They are only intended as comments.
;

loop_
_space_group_symop_operation_xyz
'x, y, z'
'-x+1/2, -y, z+1/2'
'-x, y+1/2, -z+1/2'
'x+1/2, -y+1/2, -z'

loop_
_atom_site_label
_atom_site_type_symbol
_atom_site_fract_x
_atom_site_fract_y
_atom_site_fract_z
_atom_site_U_iso_or_equiv
_atom_site_adp_type
_atom_site_occupancy
_atom_site_site_symmetry_order
_atom_site_calc_flag
_atom_site_refinement_flags_posn
_atom_site_refinement_flags_adp
_atom_site_refinement_flags_occupancy
_atom_site_disorder_assembly
_atom_site_disorder_group
P1 P 0.66501(11) 0.32021(6) 0.38961(3) 0.01680(17) Uani 1 1 d . . . . .
O2 O 0.8216(3) 0.38094(18) 0.35729(9) 0.0279(5) Uani 1 1 d . . . . .
O3 O 0.7002(3) 0.19153(16) 0.39455(8) 0.0209(5) Uani 1 1 d . . . . .
C4 C 0.8110(5) 0.1269(2) 0.35233(13) 0.0250(7) Uani 1 1 d . . . . .
H4A H 0.9641 0.1426 0.3535 0.030 Uiso 1 1 calc R U . . .
H4B H 0.7574 0.1467 0.3157 0.030 Uiso 1 1 calc R U . . .
C5 C 0.7706(6) 0.0062(3) 0.36397(15) 0.0389(9) Uani 1 1 d . . . . .
H5A H 0.8457 -0.0397 0.3373 0.058 Uiso 1 1 calc R U . . .
H5B H 0.6190 -0.0087 0.3615 0.058 Uiso 1 1 calc R U . . .
H5C H 0.8205 -0.0118 0.4007 0.058 Uiso 1 1 calc R U . . .
O6 O 0.6358(3) 0.35730(16) 0.45008(8) 0.0214(5) Uani 1 1 d . . . . .
C7 C 0.8111(5) 0.3500(3) 0.48895(13) 0.0287(8) Uani 1 1 d . . . . .
H7A H 0.9469 0.3601 0.4697 0.034 Uiso 1 1 calc R U . . .
H7B H 0.8118 0.2760 0.5067 0.034 Uiso 1 1 calc R U . . .
C8 C 0.7833(7) 0.4386(3) 0.53037(16) 0.0609(14) Uani 1 1 d . . . . .
H8A H 0.7882 0.5117 0.5126 0.091 Uiso 1 1 calc R U . . .
H8B H 0.8965 0.4336 0.5574 0.091 Uiso 1 1 calc R U . . .
H8C H 0.6469 0.4292 0.5485 0.091 Uiso 1 1 calc R U . . .
C9 C 0.4052(4) 0.3413(2) 0.36033(13) 0.0159(6) Uani 1 1 d . . . . .
H9 H 0.4044 0.3046 0.3238 0.019 Uiso 1 1 calc R U . . .
F9 F 0.2515(2) 0.28835(13) 0.39231(7) 0.0228(4) Uani 1 1 d . . . . .
C10 C 0.3499(4) 0.4633(2) 0.35167(11) 0.0143(6) Uani 1 1 d . . . . .
H10 H 0.4767 0.5013 0.3362 0.017 Uiso 1 1 calc R U . . .
N10 N 0.1757(4) 0.47207(17) 0.31069(9) 0.0154(5) Uani 1 1 d . . . . .
H10A H 0.2106 0.4327 0.2803 0.018 Uiso 1 1 calc R U . . .
H10B H 0.1557 0.5448 0.3017 0.018 Uiso 1 1 calc R U . . .
H10C H 0.0549 0.4440 0.3252 0.018 Uiso 1 1 calc R U . . .
C11 C 0.2851(5) 0.5262(2) 0.40344(11) 0.0208(7) Uani 1 1 d . . . . .
H11A H 0.1325 0.5148 0.4096 0.025 Uiso 1 1 calc R U . . .
H11B H 0.3612 0.4938 0.4349 0.025 Uiso 1 1 calc R U . . .
C12 C 0.3298(6) 0.6514(2) 0.40131(14) 0.0341(8) Uani 1 1 d . . . . .
H12 H 0.2769 0.6808 0.3657 0.041 Uiso 1 1 calc R U . . .
C13 C 0.5658(6) 0.6751(3) 0.40487(15) 0.0460(11) Uani 1 1 d . . . . .
H13A H 0.6185 0.6518 0.4406 0.069 Uiso 1 1 calc R U . . .
H13B H 0.5907 0.7550 0.4000 0.069 Uiso 1 1 calc R U . . .
H13C H 0.6396 0.6336 0.3763 0.069 Uiso 1 1 calc R U . . .
C14 C 0.2111(7) 0.7102(3) 0.44706(18) 0.0610(13) Uani 1 1 d . . . . .
H14A H 0.0593 0.6987 0.4423 0.091 Uiso 1 1 calc R U . . .
H14B H 0.2424 0.7901 0.4460 0.091 Uiso 1 1 calc R U . . .
H14C H 0.2553 0.6794 0.4823 0.091 Uiso 1 1 calc R U . . .
C1A C 0.8562(5) 0.7103(2) 0.26871(11) 0.0154(6) Uani 1 1 d . . . . .
O11A O 1.0425(3) 0.69040(16) 0.28273(8) 0.0203(5) Uani 1 1 d . . . . .
O12A O 0.7671(3) 0.80261(15) 0.26613(8) 0.0184(5) Uani 1 1 d . . . . .
C2A C 0.7195(4) 0.6088(2) 0.25178(12) 0.0160(6) Uani 1 1 d . . . . .
O21A O 0.8322(3) 0.52193(15) 0.23898(9) 0.0242(5) Uani 1 1 d . . . . .
H21A H 0.7522 0.4685 0.2312 0.036 Uiso 1 1 calc R U . . .
O22A O 0.5293(3) 0.61342(17) 0.25171(9) 0.0252(5) Uani 1 1 d . . . . .
O1W O 0.6510(3) 0.34860(15) 0.20817(10) 0.0262(5) Uani 1 1 d G . . . .
D1A D 0.5335 0.3241 0.2196 0.039 Uiso 1 1 d G U . . .
D1B D 0.7440 0.2981 0.2111 0.039 Uiso 1 1 d G U . . .

loop_
_atom_site_aniso_label
_atom_site_aniso_U_11
_atom_site_aniso_U_22
_atom_site_aniso_U_33
_atom_site_aniso_U_23
_atom_site_aniso_U_13
_atom_site_aniso_U_12
P1 0.0120(3) 0.0193(4) 0.0191(4) 0.0029(3) -0.0017(4) 0.0007(3)
O2 0.0146(10) 0.0345(12) 0.0347(13) 0.0105(10) 0.0007(11) -0.0034(10)
O3 0.0215(10) 0.0204(10) 0.0210(11) 0.0027(9) 0.0025(10) 0.0062(8)
C4 0.0208(16) 0.0320(17) 0.0221(17) -0.0082(13) -0.0001(15) 0.0019(14)
C5 0.040(2) 0.0296(19) 0.047(2) -0.0156(17) 0.0089(19) -0.0022(16)
O6 0.0212(11) 0.0244(11) 0.0186(11) -0.0009(9) -0.0078(10) 0.0037(9)
C7 0.0256(17) 0.0347(19) 0.0258(18) 0.0065(14) -0.0102(16) 0.0003(15)
C8 0.089(4) 0.046(2) 0.048(3) -0.0164(19) -0.045(3) 0.020(2)
C9 0.0132(14) 0.0172(16) 0.0173(16) 0.0036(12) -0.0006(12) -0.0024(11)
F9 0.0139(7) 0.0208(8) 0.0337(10) 0.0100(8) 0.0004(8) -0.0044(7)
C10 0.0112(14) 0.0140(13) 0.0176(16) 0.0015(11) -0.0023(13) -0.0013(12)
N10 0.0130(11) 0.0124(11) 0.0207(13) 0.0015(10) -0.0014(12) 0.0012(10)
C11 0.0203(16) 0.0211(16) 0.0211(17) -0.0023(13) -0.0018(13) 0.0018(12)
C12 0.054(2) 0.0189(16) 0.029(2) -0.0025(13) -0.019(2) 0.0005(16)
C13 0.067(3) 0.034(2) 0.037(2) -0.0042(18) -0.008(2) -0.024(2)
C14 0.062(3) 0.040(2) 0.081(3) -0.035(2) -0.019(3) 0.017(2)
C1A 0.0165(15) 0.0171(14) 0.0125(15) 0.0018(11) 0.0025(13) -0.0013(12)
O11A 0.0139(10) 0.0150(10) 0.0319(13) 0.0011(10) -0.0046(9) -0.0006(8)
O12A 0.0181(10) 0.0120(10) 0.0251(12) 0.0018(9) -0.0006(9) 0.0006(8)
C2A 0.0178(15) 0.0137(14) 0.0165(16) 0.0030(12) -0.0027(13) 0.0015(11)
O21A 0.0172(10) 0.0129(10) 0.0425(13) -0.0056(10) -0.0052(11) -0.0011(9)
O22A 0.0145(10) 0.0248(12) 0.0363(14) -0.0051(11) -0.0037(11) 0.0002(9)
O1W 0.0161(10) 0.0137(10) 0.0489(15) -0.0032(10) -0.0044(12) 0.0010(9)

loop_
_atom_type_symbol
_atom_type_description
_atom_type_scat_dispersion_real
_atom_type_scat_dispersion_imag
_atom_type_scat_source
C C 0.0033 0.0016 'International Tables Vol C Tables 4.2.6.8 and 6.1.1.4'
H H 0.0000 0.0000 'International Tables Vol C Tables 4.2.6.8 and 6.1.1.4'
F F 0.0171 0.0103 'International Tables Vol C Tables 4.2.6.8 and 6.1.1.4'
N N 0.0061 0.0033 'International Tables Vol C Tables 4.2.6.8 and 6.1.1.4'
O O 0.0106 0.0060 'International Tables Vol C Tables 4.2.6.8 and 6.1.1.4'
P P 0.1023 0.0942 'International Tables Vol C Tables 4.2.6.8 and 6.1.1.4'
D D 0.0000 0.0000 'International Tables Vol C Tables 4.2.6.8 and 6.1.1.4'

loop_
_geom_angle_atom_site_label_1
_geom_angle_atom_site_label_2
_geom_angle_atom_site_label_3
_geom_angle
_geom_angle_site_symmetry_1
_geom_angle_site_symmetry_3
_geom_angle_publ_flag
O2 P1 O6 116.95(13) . . ?
O2 P1 O3 115.86(12) . . ?
O6 P1 O3 103.00(11) . . ?
O2 P1 C9 109.40(13) . . ?
O6 P1 C9 103.20(13) . . ?
O3 P1 C9 107.32(12) . . ?
C4 O3 P1 122.26(18) . . ?
O3 C4 C5 107.1(2) . . ?
O3 C4 H4A 110.3 . . ?
C5 C4 H4A 110.3 . . ?
O3 C4 H4B 110.3 . . ?
C5 C4 H4B 110.3 . . ?
H4A C4 H4B 108.6 . . ?
C4 C5 H5A 109.5 . . ?
C4 C5 H5B 109.5 . . ?
H5A C5 H5B 109.5 . . ?
C4 C5 H5C 109.5 . . ?
H5A C5 H5C 109.5 . . ?
H5B C5 H5C 109.5 . . ?
C7 O6 P1 120.72(18) . . ?
O6 C7 C8 108.2(3) . . ?
O6 C7 H7A 110.1 . . ?
C8 C7 H7A 110.1 . . ?
O6 C7 H7B 110.1 . . ?
C8 C7 H7B 110.1 . . ?
H7A C7 H7B 108.4 . . ?
C7 C8 H8A 109.5 . . ?
C7 C8 H8B 109.5 . . ?
H8A C8 H8B 109.5 . . ?
C7 C8 H8C 109.5 . . ?
H8A C8 H8C 109.5 . . ?
H8B C8 H8C 109.5 . . ?
F9 C9 C10 110.7(2) . . ?
F9 C9 P1 110.28(18) . . ?
C10 C9 P1 113.49(19) . . ?
F9 C9 H9 107.4 . . ?
C10 C9 H9 107.4 . . ?
P1 C9 H9 107.4 . . ?
N10 C10 C9 109.3(2) . . ?
N10 C10 C11 108.9(2) . . ?
C9 C10 C11 114.8(2) . . ?
N10 C10 H10 107.9 . . ?
C9 C10 H10 107.9 . . ?
C11 C10 H10 107.9 . . ?
C10 N10 H10A 109.5 . . ?
C10 N10 H10B 109.5 . . ?
H10A N10 H10B 109.5 . . ?
C10 N10 H10C 109.5 . . ?
H10A N10 H10C 109.5 . . ?
H10B N10 H10C 109.5 . . ?
C12 C11 C10 113.9(2) . . ?
C12 C11 H11A 108.8 . . ?
C10 C11 H11A 108.8 . . ?
C12 C11 H11B 108.8 . . ?
C10 C11 H11B 108.8 . . ?
H11A C11 H11B 107.7 . . ?
C14 C12 C13 110.9(3) . . ?
C14 C12 C11 109.7(3) . . ?
C13 C12 C11 111.2(3) . . ?
C14 C12 H12 108.3 . . ?
C13 C12 H12 108.3 . . ?
C11 C12 H12 108.3 . . ?
C12 C13 H13A 109.5 . . ?
C12 C13 H13B 109.5 . . ?
H13A C13 H13B 109.5 . . ?
C12 C13 H13C 109.5 . . ?
H13A C13 H13C 109.5 . . ?
H13B C13 H13C 109.5 . . ?
C12 C14 H14A 109.5 . . ?
C12 C14 H14B 109.5 . . ?
H14A C14 H14B 109.5 . . ?
C12 C14 H14C 109.5 . . ?
H14A C14 H14C 109.5 . . ?
H14B C14 H14C 109.5 . . ?
O12A C1A O11A 127.7(3) . . ?
O12A C1A C2A 115.5(2) . . ?
O11A C1A C2A 116.8(2) . . ?
O22A C2A O21A 125.8(3) . . ?
O22A C2A C1A 121.5(3) . . ?
O21A C2A C1A 112.7(2) . . ?
C2A O21A H21A 109.5 . . ?
D1A O1W D1B 109.5 . . ?

loop_
_geom_bond_atom_site_label_1
_geom_bond_atom_site_label_2
_geom_bond_distance
_geom_bond_site_symmetry_2
_geom_bond_publ_flag
P1 O2 1.466(2) . ?
P1 O6 1.560(2) . ?
P1 O3 1.566(2) . ?
P1 C9 1.816(3) . ?
O3 C4 1.473(3) . ?
C4 C5 1.499(4) . ?
C4 H4A 0.9900 . ?
C4 H4B 0.9900 . ?
C5 H5A 0.9800 . ?
C5 H5B 0.9800 . ?
C5 H5C 0.9800 . ?
O6 C7 1.468(3) . ?
C7 C8 1.482(5) . ?
C7 H7A 0.9900 . ?
C7 H7B 0.9900 . ?
C8 H8A 0.9800 . ?
C8 H8B 0.9800 . ?
C8 H8C 0.9800 . ?
C9 F9 1.404(3) . ?
C9 C10 1.522(4) . ?
C9 H9 1.0000 . ?
C10 N10 1.499(3) . ?
C10 C11 1.534(4) . ?
C10 H10 1.0000 . ?
N10 H10A 0.9100 . ?
N10 H10B 0.9100 . ?
N10 H10C 0.9100 . ?
C11 C12 1.532(4) . ?
C11 H11A 0.9900 . ?
C11 H11B 0.9900 . ?
C12 C14 1.525(5) . ?
C12 C13 1.527(5) . ?
C12 H12 1.0000 . ?
C13 H13A 0.9800 . ?
C13 H13B 0.9800 . ?
C13 H13C 0.9800 . ?
C14 H14A 0.9800 . ?
C14 H14B 0.9800 . ?
C14 H14C 0.9800 . ?
C1A O12A 1.246(3) . ?
C1A O11A 1.254(3) . ?
C1A C2A 1.553(4) . ?
C2A O22A 1.208(3) . ?
C2A O21A 1.303(3) . ?
O21A H21A 0.8400 . ?
O1W D1A 0.8496 . ?
O1W D1B 0.8496 . ?

loop_
_geom_hbond_atom_site_label_D
_geom_hbond_atom_site_label_H
_geom_hbond_atom_site_label_A
_geom_hbond_distance_DH
_geom_hbond_distance_HA
_geom_hbond_distance_DA
_geom_hbond_angle_DHA
_geom_hbond_site_symmetry_A
N10 H10A O12A 0.91 1.94 2.798(3) 156.6 3_645
N10 H10B O11A 0.91 1.95 2.839(3) 166.3 1_455
N10 H10C O2 0.91 1.84 2.749(3) 176.2 1_455
O21A H21A O1W 0.84 1.68 2.495(3) 164.7 .
O1W D1A O12A 0.85 1.96 2.783(3) 163.9 3_645
O1W D1B O11A 0.85 1.88 2.728(3) 177.9 3_745

loop_
_geom_torsion_atom_site_label_1
_geom_torsion_atom_site_label_2
_geom_torsion_atom_site_label_3
_geom_torsion_atom_site_label_4
_geom_torsion
_geom_torsion_site_symmetry_1
_geom_torsion_site_symmetry_2
_geom_torsion_site_symmetry_3
_geom_torsion_site_symmetry_4
_geom_torsion_publ_flag
O2 P1 O3 C4 -27.6(2) . . . . ?
O6 P1 O3 C4 -156.5(2) . . . . ?
C9 P1 O3 C4 95.0(2) . . . . ?
P1 O3 C4 C5 -166.9(2) . . . . ?
O2 P1 O6 C7 -61.6(2) . . . . ?
O3 P1 O6 C7 66.7(2) . . . . ?
C9 P1 O6 C7 178.3(2) . . . . ?
P1 O6 C7 C8 150.6(3) . . . . ?
O2 P1 C9 F9 -177.03(18) . . . . ?
O6 P1 C9 F9 -51.9(2) . . . . ?
O3 P1 C9 F9 56.5(2) . . . . ?
O2 P1 C9 C10 -52.1(2) . . . . ?
O6 P1 C9 C10 73.0(2) . . . . ?
O3 P1 C9 C10 -178.6(2) . . . . ?
F9 C9 C10 N10 -75.3(3) . . . . ?
P1 C9 C10 N10 160.01(18) . . . . ?
F9 C9 C10 C11 47.3(3) . . . . ?
P1 C9 C10 C11 -77.3(3) . . . . ?
N10 C10 C11 C12 -84.3(3) . . . . ?
C9 C10 C11 C12 152.8(3) . . . . ?
C10 C11 C12 C14 165.5(3) . . . . ?
C10 C11 C12 C13 -71.4(3) . . . . ?
O12A C1A C2A O22A -20.7(4) . . . . ?
O11A C1A C2A O22A 160.0(3) . . . . ?
O12A C1A C2A O21A 160.1(3) . . . . ?
O11A C1A C2A O21A -19.2(4) . . . . ?
